data_4061170
_journal_name_full Organometallics
_journal_paper_doi 10.1021/om049626e
_journal_year 2004
_chemical_formula_sum 'C56 H44 N6 O2 S2 Si'
_chemical_formula_weight 925.18
_space_group_IT_number 2
_symmetry_cell_setting triclinic
_symmetry_space_group_name_Hall '-P 1'
_symmetry_space_group_name_H-M 'P -1'
_cell_angle_alpha 74.422(2)
_cell_angle_beta 84.049(2)
_cell_angle_gamma 80.928(2)
_cell_formula_units_Z 2
_cell_length_a 9.9720(10)
_cell_length_b 14.7777(16)
_cell_length_c 16.6067(18)
_cell_measurement_temperature 173(2)
_cell_volume 2323.0(4)
_diffrn_ambient_temperature 173(2)
_exptl_crystal_density_diffrn 1.323
_cod_depositor_comments
;
The following automatic conversions were performed:
'_symmetry_cell_setting' value 'Triclinic' changed to 'triclinic'
according to '/home/saulius/struct/CIF-dictionaries/cif_core.dic'
dictionary named 'cif_core.dic' version 2.4.1 from 2010-06-29.

Automatic conversion script
Id: cif_fix_enum 1527 2010-12-29 10:47:43Z saulius 
;
_cod_database_code 4061170

loop_
_symmetry_equiv_pos_as_xyz
'x, y, z'
'-x, -y, -z'

loop_
_atom_site_label
_atom_site_type_symbol
_atom_site_fract_x
_atom_site_fract_y
_atom_site_fract_z
_atom_site_U_iso_or_equiv
_atom_site_adp_type
_atom_site_occupancy
_atom_site_symmetry_multiplicity
_atom_site_calc_flag
_atom_site_refinement_flags
_atom_site_disorder_assembly
_atom_site_disorder_group
Si1 Si 0.53705(7) 0.24851(5) 0.03738(4) 0.02969(17) Uani 1 1 d . . .
S1 S 0.11181(6) 0.26086(5) 0.01301(4) 0.03061(16) Uani 1 1 d . . .
S2 S 0.22030(6) 0.19826(5) 0.23053(4) 0.03658(17) Uani 1 1 d . . .
O1S O 0.5475(7) 0.5486(3) 0.2577(3) 0.180(3) Uani 1 1 d . . .
O2S O 0.6940(7) 0.4135(3) 0.2967(3) 0.1376(18) Uani 1 1 d . . .
N1 N -0.1277(2) 0.33946(16) -0.37312(14) 0.0389(5) Uani 1 1 d . . .
N2 N -0.1629(4) 0.2734(3) -0.48351(19) 0.0713(9) Uani 1 1 d . . .
N3 N -0.1048(3) 0.5016(2) -0.41308(18) 0.0557(7) Uani 1 1 d . . .
N4 N 0.3371(2) 0.08187(15) 0.64344(12) 0.0303(4) Uani 1 1 d . . .
N5 N 0.4354(2) 0.21342(16) 0.64770(14) 0.0358(5) Uani 1 1 d . . .
N6 N 0.2140(2) -0.04472(17) 0.65740(14) 0.0370(5) Uani 1 1 d . . .
C1 C 0.2696(2) 0.24892(17) 0.05110(15) 0.0289(5) Uani 1 1 d . . .
C2 C 0.3707(2) 0.26803(17) -0.01227(15) 0.0292(5) Uani 1 1 d . . .
C3 C 0.3184(2) 0.29114(17) -0.09224(15) 0.0305(5) Uani 1 1 d . . .
H3 H 0.3736 0.3061 -0.1430 0.037 Uiso 1 1 calc R . .
C4 C 0.1805(2) 0.29005(17) -0.08994(15) 0.0284(5) Uani 1 1 d . . .
C5 C 0.0971(2) 0.30422(17) -0.16117(15) 0.0291(5) Uani 1 1 d . . .
C6 C 0.1562(3) 0.2744(2) -0.23175(16) 0.0365(6) Uani 1 1 d . . .
H6 H 0.2483 0.2455 -0.2319 0.044 Uiso 1 1 calc R . .
C7 C 0.0835(3) 0.2861(2) -0.30076(17) 0.0382(6) Uani 1 1 d . . .
H7 H 0.1260 0.2658 -0.3480 0.046 Uiso 1 1 calc R . .
C8 C -0.0514(3) 0.32745(18) -0.30163(15) 0.0327(5) Uani 1 1 d . . .
C9 C -0.1125(3) 0.35756(18) -0.23251(16) 0.0344(5) Uani 1 1 d . . .
H9 H -0.2051 0.3854 -0.2325 0.041 Uiso 1 1 calc R . .
C10 C -0.0383(3) 0.34689(18) -0.16347(16) 0.0325(5) Uani 1 1 d . . .
H10 H -0.0803 0.3690 -0.1170 0.039 Uiso 1 1 calc R . .
C11 C -0.1379(3) 0.2597(2) -0.40232(18) 0.0422(7) Uani 1 1 d . . .
C12 C -0.1196(3) 0.1723(2) -0.3484(2) 0.0455(7) Uani 1 1 d . . .
H12 H -0.0983 0.1642 -0.2922 0.055 Uiso 1 1 calc R . .
C13 C -0.1332(3) 0.0952(3) -0.3784(3) 0.0700(11) Uani 1 1 d . . .
H13 H -0.1216 0.0332 -0.3420 0.084 Uiso 1 1 calc R . .
C14 C -0.1634(4) 0.1077(4) -0.4601(4) 0.0801(14) Uani 1 1 d . . .
H14 H -0.1729 0.0554 -0.4810 0.096 Uiso 1 1 calc R . .
C15 C -0.1785(5) 0.1958(4) -0.5084(3) 0.0839(14) Uani 1 1 d . . .
H15 H -0.2020 0.2050 -0.5643 0.101 Uiso 1 1 calc R . .
C16 C -0.1769(3) 0.4335(2) -0.41635(18) 0.0426(6) Uani 1 1 d . . .
C17 C -0.2918(4) 0.4521(3) -0.4575(3) 0.0794(13) Uani 1 1 d . . .
H17 H -0.3421 0.4026 -0.4577 0.095 Uiso 1 1 calc R . .
C18 C -0.3337(5) 0.5433(3) -0.4988(4) 0.1004(18) Uani 1 1 d . . .
H18 H -0.4108 0.5569 -0.5314 0.121 Uiso 1 1 calc R . .
C19 C -0.2673(4) 0.6157(3) -0.4945(3) 0.0725(11) Uani 1 1 d . . .
H19 H -0.3006 0.6797 -0.5204 0.087 Uiso 1 1 calc R . .
C20 C -0.1525(4) 0.5935(3) -0.4522(2) 0.0619(9) Uani 1 1 d . . .
H20 H -0.1039 0.6429 -0.4496 0.074 Uiso 1 1 calc R . .
C21 C 0.3132(3) 0.22220(18) 0.13615(15) 0.0309(5) Uani 1 1 d . . .
C22 C 0.4510(3) 0.21631(18) 0.14546(15) 0.0309(5) Uani 1 1 d . . .
C23 C 0.4791(3) 0.19188(19) 0.23130(16) 0.0324(5) Uani 1 1 d . . .
H23 H 0.5683 0.1846 0.2496 0.039 Uiso 1 1 calc R . .
C24 C 0.3654(2) 0.17967(18) 0.28571(15) 0.0303(5) Uani 1 1 d . . .
C25 C 0.3557(2) 0.15535(17) 0.37805(15) 0.0297(5) Uani 1 1 d . . .
C26 C 0.2306(3) 0.1527(2) 0.42409(16) 0.0347(6) Uani 1 1 d . . .
H26 H 0.1493 0.1674 0.3953 0.042 Uiso 1 1 calc R . .
C27 C 0.2223(3) 0.1288(2) 0.51161(16) 0.0354(6) Uani 1 1 d . . .
H27 H 0.1361 0.1279 0.5419 0.043 Uiso 1 1 calc R . .
C28 C 0.3406(3) 0.10667(17) 0.55376(15) 0.0294(5) Uani 1 1 d . . .
C29 C 0.4655(3) 0.11027(19) 0.50876(16) 0.0341(6) Uani 1 1 d . . .
H29 H 0.5467 0.0958 0.5376 0.041 Uiso 1 1 calc R . .
C30 C 0.4726(3) 0.1348(2) 0.42211(16) 0.0354(6) Uani 1 1 d . . .
H30 H 0.5590 0.1377 0.3922 0.043 Uiso 1 1 calc R . .
C31 C 0.2527(2) 0.01748(18) 0.69286(15) 0.0299(5) Uani 1 1 d . . .
C32 C 0.2121(3) 0.0197(2) 0.77520(16) 0.0349(6) Uani 1 1 d . . .
H32 H 0.2365 0.0671 0.7977 0.042 Uiso 1 1 calc R . .
C33 C 0.1368(3) -0.0472(2) 0.82310(17) 0.0426(7) Uani 1 1 d . . .
H33 H 0.1112 -0.0482 0.8800 0.051 Uiso 1 1 calc R . .
C34 C 0.0980(3) -0.1133(2) 0.78864(19) 0.0486(7) Uani 1 1 d . . .
H34 H 0.0469 -0.1612 0.8212 0.058 Uiso 1 1 calc R . .
C35 C 0.1357(3) -0.1079(2) 0.7054(2) 0.0470(7) Uani 1 1 d . . .
H35 H 0.1049 -0.1511 0.6805 0.056 Uiso 1 1 calc R . .
C36 C 0.4263(2) 0.12231(18) 0.68164(15) 0.0291(5) Uani 1 1 d . . .
C37 C 0.4974(3) 0.0681(2) 0.74965(17) 0.0388(6) Uani 1 1 d . . .
H37 H 0.4918 0.0022 0.7706 0.047 Uiso 1 1 calc R . .
C38 C 0.5771(3) 0.1131(2) 0.78619(18) 0.0480(7) Uani 1 1 d . . .
H38 H 0.6252 0.0788 0.8340 0.058 Uiso 1 1 calc R . .
C39 C 0.5857(3) 0.2076(2) 0.75264(19) 0.0470(7) Uani 1 1 d . . .
H39 H 0.6386 0.2401 0.7771 0.056 Uiso 1 1 calc R . .
C40 C 0.5166(3) 0.2540(2) 0.68322(19) 0.0436(7) Uani 1 1 d . . .
H40 H 0.5264 0.3187 0.6587 0.052 Uiso 1 1 calc R . .
C41 C 0.6271(3) 0.35409(19) 0.01545(19) 0.0393(6) Uani 1 1 d . . .
C42 C 0.6110(3) 0.4266(2) -0.0572(2) 0.0554(8) Uani 1 1 d . . .
H42 H 0.5476 0.4249 -0.0955 0.067 Uiso 1 1 calc R . .
C43 C 0.6871(4) 0.5024(3) -0.0749(3) 0.0755(13) Uani 1 1 d . . .
H43 H 0.6761 0.5516 -0.1250 0.091 Uiso 1 1 calc R . .
C44 C 0.7781(4) 0.5049(3) -0.0186(4) 0.0819(15) Uani 1 1 d . . .
H44 H 0.8300 0.5561 -0.0305 0.098 Uiso 1 1 calc R . .
C45 C 0.7949(4) 0.4352(4) 0.0537(4) 0.0874(15) Uani 1 1 d . . .
H45 H 0.8575 0.4380 0.0920 0.105 Uiso 1 1 calc R . .
C46 C 0.7193(4) 0.3595(3) 0.0710(3) 0.0653(10) Uani 1 1 d . . .
H46 H 0.7309 0.3109 0.1215 0.078 Uiso 1 1 calc R . .
C47 C 0.6535(2) 0.14922(17) 0.00776(15) 0.0287(5) Uani 1 1 d . . .
C48 C 0.6237(3) 0.05629(19) 0.03393(15) 0.0334(5) Uani 1 1 d . . .
H48 H 0.5434 0.0430 0.0685 0.040 Uiso 1 1 calc R . .
C49 C 0.7094(3) -0.0172(2) 0.01038(17) 0.0386(6) Uani 1 1 d . . .
H49 H 0.6883 -0.0803 0.0294 0.046 Uiso 1 1 calc R . .
C50 C 0.8254(3) 0.0016(2) -0.04077(19) 0.0424(6) Uani 1 1 d . . .
H50 H 0.8838 -0.0485 -0.0572 0.051 Uiso 1 1 calc R . .
C51 C 0.8567(3) 0.0930(2) -0.06801(19) 0.0415(6) Uani 1 1 d . . .
H51 H 0.9365 0.1059 -0.1032 0.050 Uiso 1 1 calc R . .
C52 C 0.7714(3) 0.16611(19) -0.04401(16) 0.0341(5) Uani 1 1 d . . .
H52 H 0.7936 0.2289 -0.0631 0.041 Uiso 1 1 calc R . .
C53S C 0.4617(9) 0.4027(5) 0.2981(5) 0.168(4) Uani 1 1 d . . .
H53A H 0.3753 0.4377 0.3136 0.252 Uiso 1 1 calc R . .
H53B H 0.4846 0.3458 0.3434 0.252 Uiso 1 1 calc R . .
H53C H 0.4531 0.3842 0.2466 0.252 Uiso 1 1 calc R . .
C54S C 0.5692(10) 0.4630(4) 0.2843(4) 0.134(3) Uani 1 1 d . . .
C55S C 0.8111(10) 0.4662(5) 0.2808(5) 0.161(4) Uani 1 1 d . . .
H55A H 0.8133 0.4979 0.3260 0.193 Uiso 1 1 calc R . .
H55B H 0.8035 0.5154 0.2270 0.193 Uiso 1 1 calc R . .
C56S C 0.9395(10) 0.3980(6) 0.2773(5) 0.159(3) Uani 1 1 d . . .
H56A H 0.9480 0.3508 0.3313 0.239 Uiso 1 1 calc R . .
H56B H 1.0182 0.4329 0.2651 0.239 Uiso 1 1 calc R . .
H56C H 0.9358 0.3659 0.2332 0.239 Uiso 1 1 calc R . .

loop_
_atom_site_aniso_label
_atom_site_aniso_U_11
_atom_site_aniso_U_22
_atom_site_aniso_U_33
_atom_site_aniso_U_23
_atom_site_aniso_U_13
_atom_site_aniso_U_12
Si1 0.0282(3) 0.0342(4) 0.0269(3) -0.0085(3) -0.0002(3) -0.0049(3)
S1 0.0305(3) 0.0365(3) 0.0248(3) -0.0069(2) -0.0012(2) -0.0065(2)
S2 0.0325(3) 0.0530(4) 0.0247(3) -0.0084(3) -0.0015(2) -0.0101(3)
O1S 0.314(7) 0.070(3) 0.148(4) -0.041(3) 0.103(4) -0.052(3)
O2S 0.241(6) 0.065(2) 0.104(3) -0.009(2) 0.007(3) -0.045(3)
N1 0.0486(13) 0.0351(12) 0.0330(12) -0.0042(9) -0.0153(10) -0.0051(10)
N2 0.092(2) 0.085(2) 0.0495(18) -0.0271(16) -0.0108(16) -0.0294(19)
N3 0.0611(17) 0.0498(16) 0.0562(17) -0.0117(13) -0.0141(13) -0.0037(13)
N4 0.0344(11) 0.0379(12) 0.0195(10) -0.0054(8) -0.0022(8) -0.0107(9)
N5 0.0406(12) 0.0339(12) 0.0319(11) -0.0080(9) -0.0005(9) -0.0043(9)
N6 0.0373(11) 0.0426(13) 0.0330(12) -0.0096(10) -0.0024(9) -0.0108(10)
C1 0.0305(12) 0.0289(12) 0.0274(12) -0.0062(10) -0.0044(9) -0.0045(10)
C2 0.0308(12) 0.0266(12) 0.0294(12) -0.0058(10) -0.0027(10) -0.0033(9)
C3 0.0342(12) 0.0290(13) 0.0272(12) -0.0063(10) 0.0007(10) -0.0045(10)
C4 0.0334(12) 0.0258(12) 0.0244(11) -0.0046(9) -0.0003(9) -0.0034(9)
C5 0.0337(12) 0.0256(12) 0.0260(12) -0.0027(9) -0.0031(10) -0.0045(10)
C6 0.0352(13) 0.0408(15) 0.0329(14) -0.0122(11) -0.0038(11) 0.0029(11)
C7 0.0437(15) 0.0438(16) 0.0281(13) -0.0136(11) -0.0020(11) -0.0015(12)
C8 0.0411(14) 0.0294(13) 0.0269(12) -0.0031(10) -0.0085(10) -0.0057(11)
C9 0.0328(13) 0.0324(13) 0.0347(13) -0.0038(11) -0.0053(10) -0.0014(10)
C10 0.0352(13) 0.0335(13) 0.0274(12) -0.0064(10) -0.0002(10) -0.0045(10)
C11 0.0393(14) 0.0532(18) 0.0404(15) -0.0179(13) -0.0023(12) -0.0147(13)
C12 0.0380(15) 0.0452(17) 0.0532(18) -0.0143(14) -0.0014(13) -0.0028(12)
C13 0.0431(18) 0.054(2) 0.112(4) -0.025(2) 0.012(2) -0.0063(16)
C14 0.054(2) 0.092(3) 0.124(4) -0.073(3) 0.003(2) -0.027(2)
C15 0.090(3) 0.111(4) 0.079(3) -0.060(3) -0.013(2) -0.028(3)
C16 0.0484(16) 0.0412(16) 0.0347(14) 0.0009(12) -0.0125(12) -0.0074(13)
C17 0.058(2) 0.049(2) 0.121(4) 0.014(2) -0.048(2) -0.0155(17)
C18 0.075(3) 0.068(3) 0.146(5) 0.014(3) -0.064(3) -0.004(2)
C19 0.078(3) 0.046(2) 0.079(3) 0.0141(18) -0.029(2) -0.0014(18)
C20 0.064(2) 0.051(2) 0.065(2) -0.0037(17) -0.0075(18) -0.0080(17)
C21 0.0352(13) 0.0334(13) 0.0244(12) -0.0073(10) -0.0007(10) -0.0062(10)
C22 0.0340(12) 0.0318(13) 0.0274(12) -0.0098(10) 0.0001(10) -0.0032(10)
C23 0.0300(12) 0.0398(14) 0.0286(12) -0.0112(11) -0.0029(10) -0.0038(10)
C24 0.0330(12) 0.0329(13) 0.0263(12) -0.0095(10) -0.0047(10) -0.0033(10)
C25 0.0360(12) 0.0304(12) 0.0244(12) -0.0094(10) -0.0012(10) -0.0063(10)
C26 0.0322(12) 0.0440(15) 0.0289(13) -0.0084(11) -0.0080(10) -0.0064(11)
C27 0.0339(13) 0.0458(16) 0.0270(12) -0.0090(11) 0.0009(10) -0.0090(11)
C28 0.0372(13) 0.0300(12) 0.0218(11) -0.0070(9) -0.0033(9) -0.0050(10)
C29 0.0321(12) 0.0431(15) 0.0265(12) -0.0090(11) -0.0051(10) -0.0007(11)
C30 0.0309(12) 0.0456(15) 0.0283(13) -0.0095(11) 0.0009(10) -0.0025(11)
C31 0.0253(11) 0.0357(13) 0.0267(12) -0.0046(10) -0.0034(9) -0.0035(10)
C32 0.0350(13) 0.0415(15) 0.0282(13) -0.0092(11) -0.0013(10) -0.0053(11)
C33 0.0328(13) 0.0628(19) 0.0287(13) -0.0068(13) -0.0003(11) -0.0060(13)
C34 0.0399(15) 0.062(2) 0.0409(16) 0.0005(14) -0.0001(12) -0.0228(14)
C35 0.0470(16) 0.0516(18) 0.0468(17) -0.0112(14) -0.0058(13) -0.0208(14)
C36 0.0292(11) 0.0357(13) 0.0236(11) -0.0092(10) 0.0007(9) -0.0067(10)
C37 0.0436(15) 0.0378(15) 0.0337(14) -0.0003(11) -0.0088(11) -0.0126(12)
C38 0.0487(17) 0.064(2) 0.0330(15) -0.0046(13) -0.0119(12) -0.0194(15)
C39 0.0473(16) 0.059(2) 0.0416(16) -0.0167(14) -0.0024(13) -0.0227(14)
C40 0.0504(16) 0.0398(16) 0.0435(16) -0.0134(13) 0.0038(13) -0.0147(13)
C41 0.0353(13) 0.0344(14) 0.0522(17) -0.0198(13) 0.0030(12) -0.0049(11)
C42 0.0489(17) 0.0418(17) 0.072(2) -0.0123(16) 0.0098(16) -0.0089(14)
C43 0.063(2) 0.0413(19) 0.115(4) -0.016(2) 0.024(2) -0.0121(17)
C44 0.055(2) 0.046(2) 0.156(5) -0.051(3) 0.025(3) -0.0182(18)
C45 0.066(3) 0.079(3) 0.141(5) -0.059(3) -0.012(3) -0.025(2)
C46 0.056(2) 0.071(2) 0.081(3) -0.032(2) -0.0120(18) -0.0184(18)
C47 0.0275(11) 0.0331(13) 0.0261(12) -0.0077(10) -0.0052(9) -0.0036(10)
C48 0.0343(13) 0.0388(14) 0.0268(12) -0.0042(10) -0.0046(10) -0.0094(11)
C49 0.0425(14) 0.0325(14) 0.0416(15) -0.0069(11) -0.0093(12) -0.0079(11)
C50 0.0383(14) 0.0387(15) 0.0505(17) -0.0145(13) -0.0043(12) 0.0002(12)
C51 0.0336(13) 0.0429(16) 0.0471(16) -0.0136(13) 0.0071(12) -0.0054(12)
C52 0.0335(13) 0.0308(13) 0.0362(14) -0.0055(11) 0.0020(10) -0.0072(10)
C53S 0.232(9) 0.072(4) 0.199(8) -0.044(4) 0.054(7) -0.046(5)
C54S 0.263(9) 0.048(3) 0.090(4) -0.029(3) 0.065(5) -0.046(4)
C55S 0.272(11) 0.073(4) 0.149(6) -0.032(4) 0.039(7) -0.086(6)
C56S 0.224(9) 0.106(5) 0.148(7) -0.003(5) -0.067(7) -0.038(6)

loop_
_geom_bond_atom_site_label_1
_geom_bond_atom_site_label_2
_geom_bond_distance
_geom_bond_site_symmetry_2
_geom_bond_publ_flag
Si1 C41 1.855(3) . ?
Si1 C47 1.864(2) . ?
Si1 C2 1.876(3) . ?
Si1 C22 1.880(2) . ?
S1 C1 1.722(2) . ?
S1 C4 1.741(2) . ?
S2 C21 1.716(2) . ?
S2 C24 1.739(3) . ?
O1S C54S 1.215(7) . ?
O2S C54S 1.346(10) . ?
O2S C55S 1.467(9) . ?
N1 C11 1.410(4) . ?
N1 C16 1.418(4) . ?
N1 C8 1.432(3) . ?
N2 C11 1.352(4) . ?
N2 C15 1.354(5) . ?
N3 C16 1.341(4) . ?
N3 C20 1.371(5) . ?
N4 C31 1.406(3) . ?
N4 C36 1.428(3) . ?
N4 C28 1.433(3) . ?
N5 C36 1.326(3) . ?
N5 C40 1.343(4) . ?
N6 C31 1.338(3) . ?
N6 C35 1.349(4) . ?
C1 C2 1.383(3) . ?
C1 C21 1.454(3) . ?
C2 C3 1.413(3) . ?
C3 C4 1.374(3) . ?
C4 C5 1.467(3) . ?
C5 C10 1.396(3) . ?
C5 C6 1.403(3) . ?
C6 C7 1.376(4) . ?
C7 C8 1.387(4) . ?
C8 C9 1.390(4) . ?
C9 C10 1.389(4) . ?
C11 C12 1.357(4) . ?
C12 C13 1.390(5) . ?
C13 C14 1.378(6) . ?
C14 C15 1.328(7) . ?
C16 C17 1.348(4) . ?
C17 C18 1.359(6) . ?
C18 C19 1.366(6) . ?
C19 C20 1.355(5) . ?
C21 C22 1.386(4) . ?
C22 C23 1.420(3) . ?
C23 C24 1.378(3) . ?
C24 C25 1.475(3) . ?
C25 C30 1.390(4) . ?
C25 C26 1.394(3) . ?
C26 C27 1.397(4) . ?
C27 C28 1.384(4) . ?
C28 C29 1.385(3) . ?
C29 C30 1.384(3) . ?
C31 C32 1.393(3) . ?
C32 C33 1.365(4) . ?
C33 C34 1.377(4) . ?
C34 C35 1.378(4) . ?
C36 C37 1.386(4) . ?
C37 C38 1.388(4) . ?
C38 C39 1.370(4) . ?
C39 C40 1.366(4) . ?
C41 C42 1.386(5) . ?
C41 C46 1.394(5) . ?
C42 C43 1.401(5) . ?
C43 C44 1.379(7) . ?
C44 C45 1.361(7) . ?
C45 C46 1.396(5) . ?
C47 C48 1.394(3) . ?
C47 C52 1.397(3) . ?
C48 C49 1.389(4) . ?
C49 C50 1.381(4) . ?
C50 C51 1.379(4) . ?
C51 C52 1.385(4) . ?
C53S C54S 1.461(10) . ?
C55S C56S 1.506(11) . ?

loop_
_cod_related_entry_id
_cod_related_entry_database
_cod_related_entry_code
1 ChemSpider 21153447
